data_2020640
loop_
_publ_author_name
'Liu, Ping'
'Liu, Qiuxia'
'Zhao, Ning'
'An, Caixia'
'Lian, Zhaoxun'

_publ_section_title
;
 Structure and third-order nonlinear optical properties of the
 two-dimensional Co^II^ coordination polymer [Co(1,2-BIB)(PA)]~<i>n~</i>
 {1,2-BIB is 1,2-bis[(1<i>H</i>-imidazol-1-yl)methyl]benzene and H~2~PA is
 phthalic acid}
;
_journal_coeditor_code OV3080
_journal_issue 11
_journal_name_full 'Acta Crystallographica Section C'
_journal_page_first 890
_journal_page_last 894
_journal_paper_doi 10.1107/S2053229616015928
_journal_volume 72
_journal_year 2016
_chemical_formula_iupac '[Co (C8 H4 O4)(C14 H14 N4)]'
_chemical_formula_moiety 'C22 H18 Co N4 O4'
_chemical_formula_sum 'C22 H18 Co N4 O4'
_chemical_formula_weight 461.33
_chemical_name_systematic
Poly[(\m-benzene-1,2-dicarboxylato-\k^3^<i>O</i>^1^,<i>O</i>^1'^:<i>O</i>^3^){\m-1,2-bis[(1<i>H</i>-imidazol-1-yl)methyl]benzene-\k^2^<i>N</i>^3^:<i>N</i>^3'^}cobalt(II)]
_space_group_crystal_system monoclinic
_space_group_IT_number 14
_space_group_name_Hall '-P 2ybc'
_space_group_name_H-M_alt 'P 1 21/c 1'
_symmetry_space_group_name_Hall '-P 2ybc'
_symmetry_space_group_name_H-M 'P 1 21/c 1'
_atom_sites_solution_hydrogens geom
_audit_creation_method
;
Olex2 1.2
(compiled 2015.09.30 svn.r3233 for OlexSys, GUI svn.r5103)
;
_cell_angle_alpha 90
_cell_angle_beta 115.366(2)
_cell_angle_gamma 90
_cell_formula_units_Z 4
_cell_length_a 12.4659(15)
_cell_length_b 14.4336(17)
_cell_length_c 11.8490(15)
_cell_measurement_reflns_used 4171
_cell_measurement_temperature 293(2)
_cell_measurement_theta_max 27.31
_cell_measurement_theta_min 2.37
_cell_volume 1926.4(4)
_computing_cell_refinement
;
SMART (Bruker, 2009)
;
_computing_data_collection
;
SAINT (Bruker, 2009)
;
_computing_data_reduction
;
SAINT (Bruker, 2009)
;
_computing_molecular_graphics
;
OLEX2 (Dolomanov <i>et al.</i>,  2009)
;
_computing_publication_material
;
OLEX2 (Dolomanov <i>et al.</i>,  2009)
;
_computing_structure_refinement
;
SHELXL2014 (Sheldrick, 2015b)
;
_computing_structure_solution
;
SHELXT (Sheldrick, 2015a)
;
_diffrn_ambient_temperature 293(2)
_diffrn_detector_area_resol_mean 5.6
_diffrn_measured_fraction_theta_full 0.989
_diffrn_measured_fraction_theta_max 0.990
_diffrn_measurement_device 'three-circle diffractometer'
_diffrn_measurement_device_type 'CCD area detector'
_diffrn_measurement_method 'phi and omega scans'
_diffrn_radiation_monochromator graphite
_diffrn_radiation_type MoK\a
_diffrn_radiation_wavelength 0.71073
_diffrn_reflns_av_R_equivalents 0.0327
_diffrn_reflns_limit_h_max 16
_diffrn_reflns_limit_h_min -13
_diffrn_reflns_limit_k_max 16
_diffrn_reflns_limit_k_min -18
_diffrn_reflns_limit_l_max 15
_diffrn_reflns_limit_l_min -15
_diffrn_reflns_number 14006
_diffrn_reflns_theta_full 25.242
_diffrn_reflns_theta_max 27.569
_diffrn_reflns_theta_min 2.368
_exptl_absorpt_coefficient_mu 0.931
_exptl_absorpt_correction_T_max 0.7456
_exptl_absorpt_correction_T_min 0.6841
_exptl_absorpt_correction_type multi-scan
_exptl_absorpt_process_details
;
(SADABS; Bruker, 2008)
;
_exptl_crystal_colour red
_exptl_crystal_density_diffrn 1.591
_exptl_crystal_density_method 'not measured'
_exptl_crystal_description block
_exptl_crystal_F_000 948
_exptl_crystal_size_max 0.32
_exptl_crystal_size_mid 0.29
_exptl_crystal_size_min 0.27
_refine_diff_density_max 0.279
_refine_diff_density_min -0.285
_refine_ls_extinction_method none
_refine_ls_goodness_of_fit_ref 1.024
_refine_ls_hydrogen_treatment constr
_refine_ls_matrix_type full
_refine_ls_number_parameters 280
_refine_ls_number_reflns 4414
_refine_ls_number_restraints 0
_refine_ls_restrained_S_all 1.024
_refine_ls_R_factor_all 0.0469
_refine_ls_R_factor_gt 0.0332
_refine_ls_shift/su_max 0.001
_refine_ls_shift/su_mean 0.000
_refine_ls_structure_factor_coef Fsqd
_refine_ls_weighting_details 'w=1/[\s^2^(Fo^2^)+(0.0404P)^2^+0.5389P] where P=(Fo^2^+2Fc^2^)/3'
_refine_ls_weighting_scheme calc
_refine_ls_wR_factor_gt 0.0802
_refine_ls_wR_factor_ref 0.0868
_reflns_number_gt 3513
_reflns_number_total 4414
_reflns_threshold_expression 'I > 2\s(I)'
_cod_data_source_file ov3080sup1.cif
_cod_data_source_block I
_cod_depositor_comments 'Adding full bibliography for 2020640.cif.'
_cod_database_code 2020640
_cod_database_fobs_code 2020640
_shelx_space_group_comment
;
The symmetry employed for this shelxl refinement is uniquely defined
by the following loop, which should always be used as a source of
symmetry information in preference to the above space-group names.
They are only intended as comments.
;

loop_
_space_group_symop_operation_xyz
'x, y, z'
'-x, y+1/2, -z+1/2'
'-x, -y, -z'
'x, -y-1/2, z-1/2'

loop_
_atom_site_type_symbol
_atom_site_label
_atom_site_fract_x
_atom_site_fract_y
_atom_site_fract_z
_atom_site_U_iso_or_equiv
_atom_site_adp_type
_atom_site_calc_flag
_atom_site_occupancy
Co Co1 0.72228(2) 0.19811(2) 0.45467(2) 0.02947(9) Uani d 1
O O1 0.80007(13) 0.27038(9) 0.62246(13) 0.0330(3) Uani d 1
O O2 0.79146(14) 0.34428(10) 0.45722(13) 0.0400(3) Uani d 1
O O3 0.68729(14) 0.38448(12) 0.76591(14) 0.0473(4) Uani d 1
O O4 0.85778(15) 0.34697(11) 0.91744(14) 0.0444(4) Uani d 1
N N1 0.55897(15) 0.26417(12) 0.39860(16) 0.0336(4) Uani d 1
N N2 0.43664(15) 0.35864(11) 0.42996(16) 0.0334(4) Uani d 1
N N3 0.34036(17) 0.49839(12) 0.82524(17) 0.0379(4) Uani d 1
N N4 0.30870(16) 0.58099(11) 0.96384(16) 0.0345(4) Uani d 1
C C1 0.87249(16) 0.42592(12) 0.64999(17) 0.0260(4) Uani d 1
C C2 0.86557(16) 0.44461(12) 0.76226(17) 0.0264(4) Uani d 1
C C3 0.92445(19) 0.52201(14) 0.83084(19) 0.0350(4) Uani d 1
H H3 0.9198 0.5355 0.9054 0.042 Uiso calc 1
C C4 0.98980(19) 0.57937(14) 0.7902(2) 0.0390(5) Uani d 1
H H4 1.0293 0.6304 0.8378 0.047 Uiso calc 1
C C5 0.99635(19) 0.56078(15) 0.6793(2) 0.0392(5) Uani d 1
H H5 1.0404 0.5989 0.6517 0.047 Uiso calc 1
C C6 0.93696(18) 0.48509(14) 0.60969(19) 0.0334(4) Uani d 1
H H6 0.9401 0.4733 0.5340 0.040 Uiso calc 1
C C7 0.81757(17) 0.34272(13) 0.57175(18) 0.0282(4) Uani d 1
C C8 0.79806(19) 0.38665(13) 0.81601(19) 0.0327(4) Uani d 1
C C9 0.30031(17) 0.36528(14) 0.53465(19) 0.0326(4) Uani d 1
C C10 0.28054(18) 0.39818(13) 0.63509(19) 0.0325(4) Uani d 1
C C11 0.1908(2) 0.35766(15) 0.6592(2) 0.0419(5) Uani d 1
H H11 0.1752 0.3801 0.7242 0.050 Uiso calc 1
C C12 0.1249(2) 0.28466(17) 0.5877(3) 0.0500(6) Uani d 1
H H12 0.0652 0.2585 0.6046 0.060 Uiso calc 1
C C13 0.1472(2) 0.25037(17) 0.4916(3) 0.0525(6) Uani d 1
H H13 0.1039 0.2003 0.4446 0.063 Uiso calc 1
C C14 0.2342(2) 0.29070(15) 0.4653(2) 0.0436(5) Uani d 1
H H14 0.2490 0.2676 0.4000 0.052 Uiso calc 1
C C15 0.3880(2) 0.41562(14) 0.4993(2) 0.0395(5) Uani d 1
H H15A 0.3490 0.4692 0.4490 0.047 Uiso calc 1
H H15B 0.4530 0.4380 0.5749 0.047 Uiso calc 1
C C16 0.3933(2) 0.34558(17) 0.3043(2) 0.0446(5) Uani d 1
H H16 0.3248 0.3715 0.2430 0.054 Uiso calc 1
C C17 0.4693(2) 0.28775(15) 0.2863(2) 0.0405(5) Uani d 1
H H17 0.4617 0.2670 0.2089 0.049 Uiso calc 1
C C18 0.53597(18) 0.30876(14) 0.48373(19) 0.0337(4) Uani d 1
H H18 0.5828 0.3057 0.5694 0.040 Uiso calc 1
C C19 0.3566(2) 0.47670(15) 0.7130(2) 0.0400(5) Uani d 1
H H19A 0.4393 0.4611 0.7378 0.048 Uiso calc 1
H H19B 0.3393 0.5318 0.6614 0.048 Uiso calc 1
C C20 0.30622(19) 0.58052(13) 0.8515(2) 0.0339(4) Uani d 1
H H20 0.2836 0.6308 0.7973 0.041 Uiso calc 1
C C21 0.3669(2) 0.44267(15) 0.9278(2) 0.0460(6) Uani d 1
H H21 0.3937 0.3817 0.9372 0.055 Uiso calc 1
C C22 0.3467(2) 0.49350(15) 1.0117(2) 0.0407(5) Uani d 1
H H22 0.3567 0.4730 1.0900 0.049 Uiso calc 1

loop_
_atom_site_aniso_label
_atom_site_aniso_U_11
_atom_site_aniso_U_22
_atom_site_aniso_U_33
_atom_site_aniso_U_12
_atom_site_aniso_U_13
_atom_site_aniso_U_23
Co1 0.03473(15) 0.02651(15) 0.03405(16) 0.00092(11) 0.02130(12) -0.00147(11)
O1 0.0465(8) 0.0260(7) 0.0319(8) -0.0019(6) 0.0220(7) 0.0006(6)
O2 0.0547(9) 0.0433(8) 0.0277(8) -0.0074(7) 0.0231(7) -0.0022(6)
O3 0.0425(9) 0.0666(10) 0.0419(9) -0.0171(8) 0.0269(8) -0.0130(8)
O4 0.0601(10) 0.0462(9) 0.0408(9) 0.0041(8) 0.0349(8) 0.0135(7)
N1 0.0380(9) 0.0332(9) 0.0350(10) 0.0015(7) 0.0208(8) -0.0042(7)
N2 0.0331(9) 0.0362(9) 0.0345(9) 0.0048(7) 0.0181(8) -0.0014(7)
N3 0.0520(11) 0.0287(9) 0.0399(10) 0.0048(8) 0.0264(9) -0.0002(7)
N4 0.0427(10) 0.0290(9) 0.0368(10) 0.0010(7) 0.0218(8) 0.0011(7)
C1 0.0284(9) 0.0262(9) 0.0279(10) 0.0024(7) 0.0163(8) 0.0039(7)
C2 0.0296(9) 0.0263(9) 0.0259(10) 0.0012(7) 0.0143(8) 0.0036(7)
C3 0.0417(11) 0.0366(11) 0.0278(10) -0.0024(9) 0.0160(9) -0.0039(8)
C4 0.0380(11) 0.0312(11) 0.0422(13) -0.0078(9) 0.0117(10) -0.0036(9)
C5 0.0373(11) 0.0377(11) 0.0457(13) -0.0063(9) 0.0206(10) 0.0073(10)
C6 0.0351(10) 0.0392(11) 0.0338(11) -0.0012(9) 0.0222(9) 0.0043(8)
C7 0.0302(9) 0.0310(10) 0.0303(10) 0.0023(8) 0.0194(8) -0.0007(8)
C8 0.0474(12) 0.0296(10) 0.0332(11) -0.0052(9) 0.0287(10) -0.0076(8)
C9 0.0296(10) 0.0303(10) 0.0391(11) 0.0063(8) 0.0158(9) -0.0014(8)
C10 0.0331(10) 0.0287(10) 0.0367(11) 0.0082(8) 0.0158(9) 0.0027(8)
C11 0.0419(12) 0.0422(12) 0.0497(14) 0.0069(10) 0.0272(11) 0.0051(10)
C12 0.0429(13) 0.0486(14) 0.0621(17) -0.0046(10) 0.0258(13) 0.0090(12)
C13 0.0476(14) 0.0419(13) 0.0637(17) -0.0106(11) 0.0197(13) -0.0087(12)
C14 0.0428(12) 0.0417(12) 0.0463(14) 0.0017(10) 0.0191(11) -0.0075(10)
C15 0.0414(12) 0.0357(11) 0.0506(14) 0.0036(9) 0.0286(11) -0.0055(9)
C16 0.0373(11) 0.0608(15) 0.0313(12) 0.0085(11) 0.0104(9) 0.0045(10)
C17 0.0436(12) 0.0511(13) 0.0285(11) -0.0035(10) 0.0171(10) -0.0089(9)
C18 0.0308(10) 0.0416(11) 0.0287(10) 0.0034(8) 0.0128(8) -0.0020(9)
C19 0.0514(13) 0.0371(12) 0.0410(12) -0.0009(10) 0.0289(11) -0.0059(9)
C20 0.0412(11) 0.0263(10) 0.0384(12) 0.0021(8) 0.0211(10) 0.0005(8)
C21 0.0651(15) 0.0297(11) 0.0457(14) 0.0121(11) 0.0261(12) 0.0065(9)
C22 0.0545(13) 0.0348(11) 0.0358(12) 0.0046(10) 0.0221(11) 0.0079(9)

loop_
_atom_type_symbol
_atom_type_description
_atom_type_scat_dispersion_real
_atom_type_scat_dispersion_imag
_atom_type_scat_source
C C 0.0033 0.0016 'International Tables Vol C Tables 4.2.6.8 and 6.1.1.4'
H H 0.0000 0.0000 'International Tables Vol C Tables 4.2.6.8 and 6.1.1.4'
Co Co 0.3494 0.9721 'International Tables Vol C Tables 4.2.6.8 and 6.1.1.4'
N N 0.0061 0.0033 'International Tables Vol C Tables 4.2.6.8 and 6.1.1.4'
O O 0.0106 0.0060 'International Tables Vol C Tables 4.2.6.8 and 6.1.1.4'

loop_
_geom_angle_atom_site_label_1
_geom_angle_atom_site_label_2
_geom_angle_atom_site_label_3
_geom_angle_site_symmetry_1
_geom_angle_site_symmetry_3
_geom_angle
_geom_angle_publ_flag
O1 Co1 O2 . . 60.23(5) y
O1 Co1 O3 . 4_565 164.20(5) y
O1 Co1 N1 . . 93.85(6) y
O1 Co1 C7 . . 30.36(5) ?
O2 Co1 O3 . 4_565 112.89(5) y
O2 Co1 C7 . . 29.89(5) ?
O3 Co1 C7 4_565 . 141.46(6) ?
O4 Co1 O1 4_565 . 106.15(6) y
O4 Co1 O2 4_565 . 87.36(6) y
O4 Co1 O3 4_565 4_565 58.29(6) y
O4 Co1 N1 4_565 . 150.39(7) y
O4 Co1 N4 4_565 2_646 100.34(6) y
O4 Co1 C7 4_565 . 98.41(6) ?
N1 Co1 O2 . . 83.85(6) y
N1 Co1 O3 . 4_565 99.63(6) y
N1 Co1 C7 . . 87.82(6) ?
N4 Co1 O1 2_646 . 93.87(6) y
N4 Co1 O2 2_646 . 154.09(6) y
N4 Co1 O3 2_646 4_565 91.92(6) y
N4 Co1 N1 2_646 . 99.84(7) y
N4 Co1 C7 2_646 . 124.23(7) ?
C7 O1 Co1 . . 93.69(11) ?
C7 O2 Co1 . . 85.34(11) ?
C8 O3 Co1 . 4_566 81.21(12) ?
C8 O4 Co1 . 4_566 98.50(13) ?
C17 N1 Co1 . . 134.90(13) ?
C18 N1 Co1 . . 118.65(14) ?
C18 N1 C17 . . 105.47(17) ?
C16 N2 C15 . . 128.70(18) ?
C18 N2 C15 . . 123.87(18) ?
C18 N2 C16 . . 107.43(17) ?
C20 N3 C19 . . 125.60(18) ?
C20 N3 C21 . . 107.01(17) ?
C21 N3 C19 . . 127.15(18) ?
C20 N4 Co1 . 2_656 123.28(13) ?
C20 N4 C22 . . 105.39(16) ?
C22 N4 Co1 . 2_656 131.01(14) ?
C2 C1 C7 . . 123.26(16) ?
C6 C1 C2 . . 119.31(17) ?
C6 C1 C7 . . 117.38(16) ?
C1 C2 C8 . . 124.68(17) ?
C3 C2 C1 . . 118.64(16) ?
C3 C2 C8 . . 116.69(16) ?
C2 C3 H3 . . 119.4 ?
C4 C3 C2 . . 121.26(18) ?
C4 C3 H3 . . 119.4 ?
C3 C4 H4 . . 120.0 ?
C5 C4 C3 . . 119.95(19) ?
C5 C4 H4 . . 120.0 ?
C4 C5 H5 . . 120.3 ?
C4 C5 C6 . . 119.30(18) ?
C6 C5 H5 . . 120.3 ?
C1 C6 H6 . . 119.2 ?
C5 C6 C1 . . 121.52(18) ?
C5 C6 H6 . . 119.2 ?
O1 C7 Co1 . . 55.95(9) ?
O1 C7 C1 . . 119.61(16) ?
O2 C7 Co1 . . 64.77(11) ?
O2 C7 O1 . . 120.66(18) ?
O2 C7 C1 . . 119.71(17) ?
C1 C7 Co1 . . 175.38(12) ?
O3 C8 O4 . . 121.87(18) ?
O3 C8 C2 . . 121.14(19) ?
O4 C8 C2 . . 116.77(19) ?
C10 C9 C15 . . 118.94(18) ?
C14 C9 C10 . . 119.36(19) ?
C14 C9 C15 . . 121.58(18) ?
C9 C10 C19 . . 118.81(17) ?
C11 C10 C9 . . 118.7(2) ?
C11 C10 C19 . . 122.46(18) ?
C10 C11 H11 . . 119.6 ?
C12 C11 C10 . . 120.8(2) ?
C12 C11 H11 . . 119.6 ?
C11 C12 H12 . . 119.8 ?
C13 C12 C11 . . 120.3(2) ?
C13 C12 H12 . . 119.8 ?
C12 C13 H13 . . 120.2 ?
C12 C13 C14 . . 119.5(2) ?
C14 C13 H13 . . 120.2 ?
C9 C14 H14 . . 119.4 ?
C13 C14 C9 . . 121.2(2) ?
C13 C14 H14 . . 119.4 ?
N2 C15 C9 . . 114.04(17) ?
N2 C15 H15A . . 108.7 ?
N2 C15 H15B . . 108.7 ?
C9 C15 H15A . . 108.7 ?
C9 C15 H15B . . 108.7 ?
H15A C15 H15B . . 107.6 ?
N2 C16 H16 . . 126.8 ?
C17 C16 N2 . . 106.41(19) ?
C17 C16 H16 . . 126.8 ?
N1 C17 H17 . . 125.1 ?
C16 C17 N1 . . 109.77(18) ?
C16 C17 H17 . . 125.1 ?
N1 C18 N2 . . 110.92(18) ?
N1 C18 H18 . . 124.5 ?
N2 C18 H18 . . 124.5 ?
N3 C19 C10 . . 114.94(17) ?
N3 C19 H19A . . 108.5 ?
N3 C19 H19B . . 108.5 ?
C10 C19 H19A . . 108.5 ?
C10 C19 H19B . . 108.5 ?
H19A C19 H19B . . 107.5 ?
N3 C20 H20 . . 124.2 ?
N4 C20 N3 . . 111.52(18) ?
N4 C20 H20 . . 124.2 ?
N3 C21 H21 . . 126.7 ?
C22 C21 N3 . . 106.51(18) ?
C22 C21 H21 . . 126.7 ?
N4 C22 H22 . . 125.2 ?
C21 C22 N4 . . 109.57(19) ?
C21 C22 H22 . . 125.2 ?

loop_
_geom_bond_atom_site_label_1
_geom_bond_atom_site_label_2
_geom_bond_site_symmetry_2
_geom_bond_distance
_geom_bond_publ_flag
Co1 O1 . 2.0807(14) y
Co1 O2 . 2.2746(15) y
Co1 O3 4_565 2.4037(16) y
Co1 O4 4_565 2.0272(14) y
Co1 N1 . 2.0824(17) y
Co1 N4 2_646 2.0636(16) y
Co1 C7 . 2.506(2) ?
O1 C7 . 1.269(2) ?
O2 C7 . 1.253(2) ?
O3 Co1 4_566 2.4036(16) ?
O3 C8 . 1.248(3) ?
O4 Co1 4_566 2.0271(14) ?
O4 C8 . 1.249(3) ?
N1 C17 . 1.365(3) ?
N1 C18 . 1.327(2) ?
N2 C15 . 1.466(2) ?
N2 C16 . 1.363(3) ?
N2 C18 . 1.335(3) ?
N3 C19 . 1.462(2) ?
N3 C20 . 1.340(2) ?
N3 C21 . 1.374(3) ?
N4 Co1 2_656 2.0637(16) ?
N4 C20 . 1.318(3) ?
N4 C22 . 1.382(3) ?
C1 C2 . 1.396(2) ?
C1 C6 . 1.390(2) ?
C1 C7 . 1.492(3) ?
C2 C3 . 1.391(3) ?
C2 C8 . 1.508(2) ?
C3 H3 . 0.9300 ?
C3 C4 . 1.384(3) ?
C4 H4 . 0.9300 ?
C4 C5 . 1.377(3) ?
C5 H5 . 0.9300 ?
C5 C6 . 1.378(3) ?
C6 H6 . 0.9300 ?
C9 C10 . 1.398(3) ?
C9 C14 . 1.390(3) ?
C9 C15 . 1.513(3) ?
C10 C11 . 1.396(3) ?
C10 C19 . 1.512(3) ?
C11 H11 . 0.9300 ?
C11 C12 . 1.381(3) ?
C12 H12 . 0.9300 ?
C12 C13 . 1.375(3) ?
C13 H13 . 0.9300 ?
C13 C14 . 1.379(3) ?
C14 H14 . 0.9300 ?
C15 H15A . 0.9700 ?
C15 H15B . 0.9700 ?
C16 H16 . 0.9300 ?
C16 C17 . 1.346(3) ?
C17 H17 . 0.9300 ?
C18 H18 . 0.9300 ?
C19 H19A . 0.9700 ?
C19 H19B . 0.9700 ?
C20 H20 . 0.9300 ?
C21 H21 . 0.9300 ?
C21 C22 . 1.344(3) ?
C22 H22 . 0.9300 ?

loop_
_geom_torsion_atom_site_label_1
_geom_torsion_atom_site_label_2
_geom_torsion_atom_site_label_3
_geom_torsion_atom_site_label_4
_geom_torsion_site_symmetry_1
_geom_torsion
Co1 O1 C7 O2 . -2.96(19)
Co1 O1 C7 C1 . 178.51(14)
Co1 O2 C7 O1 . 2.71(17)
Co1 O2 C7 C1 . -178.76(15)
Co1 O3 C8 O4 4_566 3.38(18)
Co1 O3 C8 C2 4_566 -171.09(16)
Co1 O4 C8 O3 4_566 -4.0(2)
Co1 O4 C8 C2 4_566 170.70(13)
Co1 N1 C17 C16 . -168.26(16)
Co1 N1 C18 N2 . 170.44(13)
Co1 N4 C20 N3 2_656 174.02(14)
Co1 N4 C22 C21 2_656 -173.06(16)
N2 C16 C17 N1 . 0.3(3)
N3 C21 C22 N4 . -0.6(3)
C1 C2 C3 C4 . -0.6(3)
C1 C2 C8 O3 . -69.6(3)
C1 C2 C8 O4 . 115.6(2)
C2 C1 C6 C5 . 1.4(3)
C2 C1 C7 O1 . -25.4(3)
C2 C1 C7 O2 . 156.02(18)
C2 C3 C4 C5 . 0.7(3)
C3 C2 C8 O3 . 110.3(2)
C3 C2 C8 O4 . -64.5(2)
C3 C4 C5 C6 . 0.3(3)
C4 C5 C6 C1 . -1.3(3)
C6 C1 C2 C3 . -0.4(3)
C6 C1 C2 C8 . 179.52(19)
C6 C1 C7 O1 . 152.17(18)
C6 C1 C7 O2 . -26.4(3)
C7 C1 C2 C3 . 177.16(18)
C7 C1 C2 C8 . -2.9(3)
C7 C1 C6 C5 . -176.33(19)
C8 C2 C3 C4 . 179.46(19)
C9 C10 C11 C12 . 1.9(3)
C9 C10 C19 N3 . -172.36(18)
C10 C9 C14 C13 . 1.9(3)
C10 C9 C15 N2 . 157.33(18)
C10 C11 C12 C13 . 0.3(4)
C11 C10 C19 N3 . 8.1(3)
C11 C12 C13 C14 . -1.4(4)
C12 C13 C14 C9 . 0.3(4)
C14 C9 C10 C11 . -2.9(3)
C14 C9 C10 C19 . 177.46(19)
C14 C9 C15 N2 . -26.5(3)
C15 N2 C16 C17 . 179.81(19)
C15 N2 C18 N1 . -179.94(17)
C15 C9 C10 C11 . 173.36(19)
C15 C9 C10 C19 . -6.2(3)
C15 C9 C14 C13 . -174.3(2)
C16 N2 C15 C9 . 88.9(3)
C16 N2 C18 N1 . 0.1(2)
C17 N1 C18 N2 . 0.1(2)
C18 N1 C17 C16 . -0.2(2)
C18 N2 C15 C9 . -91.1(2)
C18 N2 C16 C17 . -0.2(2)
C19 N3 C20 N4 . -174.9(2)
C19 N3 C21 C22 . 175.1(2)
C19 C10 C11 C12 . -178.5(2)
C20 N3 C19 C10 . -121.1(2)
C20 N3 C21 C22 . 0.5(3)
C20 N4 C22 C21 . 0.4(3)
C21 N3 C19 C10 . 65.2(3)
C21 N3 C20 N4 . -0.3(3)
C22 N4 C20 N3 . -0.1(2)
